data_7023379
loop_
_publ_author_name
'Ferlay, Sylvie'
'Dechambenoit, Pierre'
'Kyritsakas, Nathalie'
'Hosseini, Mir Wais'

_publ_section_title
;
 Molecular tectonics: tuning the dimensionality and topology of extended
 cyanocuprate networks using a bisamidinium cation.
;
_journal_issue 32
_journal_name_full 'Dalton transactions (Cambridge, England : 2003)'
_journal_page_first 11661
_journal_page_last 11671
_journal_paper_doi 10.1039/c3dt51252e
_journal_volume 42
_journal_year 2013
_chemical_formula_moiety 'C5 H10 N2, C2 Cu N2'
_chemical_formula_sum 'C7 H10 Cu N4'
_chemical_formula_weight 213.73
_chemical_name_systematic
;

?

;
_space_group_IT_number 14
_symmetry_cell_setting monoclinic
_symmetry_space_group_name_Hall '-P 2yn'
_symmetry_space_group_name_H-M 'P 1 21/n 1'
_atom_sites_solution_hydrogens geom
_atom_sites_solution_primary direct
_atom_sites_solution_secondary difmap
_audit_creation_method SHELXL-97
_cell_angle_alpha 90.00
_cell_angle_beta 94.3450(19)
_cell_angle_gamma 90.00
_cell_formula_units_Z 4
_cell_length_a 8.4930(2)
_cell_length_b 8.3120(3)
_cell_length_c 11.7280(3)
_cell_measurement_reflns_used 2430
_cell_measurement_temperature 173(2)
_cell_measurement_theta_max 30.999
_cell_measurement_theta_min 0.998
_cell_volume 825.54(4)
_computing_cell_refinement 'Bruker SMART'
_computing_data_collection 'Bruker SMART'
_computing_data_reduction 'Bruker SAINT'
_computing_molecular_graphics 'Bruker SHELXTL'
_computing_publication_material 'Bruker SHELXTL'
_computing_structure_refinement 'SHELXL-97 (Sheldrick, 1997)'
_computing_structure_solution 'SHELXS-97 (Sheldrick, 1990)'
_diffrn_ambient_temperature 173(2)
_diffrn_measured_fraction_theta_full 0.997
_diffrn_measured_fraction_theta_max 0.997
_diffrn_measurement_device_type 'CCD area detector'
_diffrn_measurement_method 'phi and omega scans'
_diffrn_radiation_monochromator graphite
_diffrn_radiation_source 'fine-focus sealed tube'
_diffrn_radiation_type MoK\a
_diffrn_radiation_wavelength 0.71073
_diffrn_reflns_av_R_equivalents 0.0190
_diffrn_reflns_av_sigmaI/netI 0.0390
_diffrn_reflns_limit_h_max 12
_diffrn_reflns_limit_h_min -12
_diffrn_reflns_limit_k_max 10
_diffrn_reflns_limit_k_min -12
_diffrn_reflns_limit_l_max 16
_diffrn_reflns_limit_l_min -16
_diffrn_reflns_number 4342
_diffrn_reflns_theta_full 31.01
_diffrn_reflns_theta_max 31.01
_diffrn_reflns_theta_min 2.86
_exptl_absorpt_coefficient_mu 2.590
_exptl_absorpt_correction_T_max 0.8814
_exptl_absorpt_correction_T_min 0.8196
_exptl_absorpt_correction_type multi-scan
_exptl_absorpt_process_details sadabs
_exptl_crystal_colour colorless
_exptl_crystal_density_diffrn 1.720
_exptl_crystal_density_meas ?
_exptl_crystal_density_method 'not measured'
_exptl_crystal_description prism
_exptl_crystal_F_000 436
_exptl_crystal_size_max 0.08
_exptl_crystal_size_mid 0.06
_exptl_crystal_size_min 0.05
_refine_diff_density_max 0.432
_refine_diff_density_min -0.993
_refine_diff_density_rms 0.085
_refine_ls_extinction_method none
_refine_ls_goodness_of_fit_ref 1.029
_refine_ls_hydrogen_treatment constr
_refine_ls_matrix_type full
_refine_ls_number_parameters 109
_refine_ls_number_reflns 2621
_refine_ls_number_restraints 0
_refine_ls_restrained_S_all 1.029
_refine_ls_R_factor_all 0.0452
_refine_ls_R_factor_gt 0.0322
_refine_ls_shift/su_max 0.000
_refine_ls_shift/su_mean 0.000
_refine_ls_structure_factor_coef Fsqd
_refine_ls_weighting_details 'calc w=1/[\s^2^(Fo^2^)+(0.0322P)^2^+0.5105P] where P=(Fo^2^+2Fc^2^)/3'
_refine_ls_weighting_scheme calc
_refine_ls_wR_factor_gt 0.0771
_refine_ls_wR_factor_ref 0.0836
_reflns_number_gt 2096
_reflns_number_total 2621
_reflns_threshold_expression >2sigma(I)
_cod_data_source_file c3dt51252e.txt
_cod_data_source_block e220
_cod_depositor_comments
;
The following automatic conversions were performed:

'_exptl_crystal_density_meas' value 'none' was changed to '?' - the
value is perceived as not measured.

Automatic conversion script
Id: cif_fix_values 3008 2015-01-20 13:52:24Z robertas 
;
_cod_original_sg_symbol_H-M P21/n
_cod_database_code 7023379

loop_
_symmetry_equiv_pos_as_xyz
'x, y, z'
'-x+1/2, y+1/2, -z+1/2'
'-x, -y, -z'
'x-1/2, -y-1/2, z-1/2'

loop_
_atom_site_label
_atom_site_type_symbol
_atom_site_fract_x
_atom_site_fract_y
_atom_site_fract_z
_atom_site_U_iso_or_equiv
_atom_site_adp_type
_atom_site_occupancy
_atom_site_symmetry_multiplicity
_atom_site_calc_flag
_atom_site_refinement_flags
C1 C -0.0012(2) 0.4183(2) 0.46871(15) 0.0194(3) Uani 1 1 d .
H1A H 0.0013 0.3295 0.5251 0.023 Uiso 1 1 calc R
H1B H -0.0993 0.4084 0.4180 0.023 Uiso 1 1 calc R
C2 C 0.13980(19) 0.4073(2) 0.39933(14) 0.0172(3) Uani 1 1 d .
N1 N 0.27589(17) 0.36035(19) 0.44962(12) 0.0202(3) Uani 1 1 d .
H1 H 0.2789 0.3277 0.5211 0.024 Uiso 1 1 calc .
C3 C 0.4234(2) 0.3602(2) 0.39105(15) 0.0218(4) Uani 1 1 d .
H3A H 0.4403 0.2529 0.3575 0.026 Uiso 1 1 calc R
H3B H 0.5141 0.3843 0.4465 0.026 Uiso 1 1 calc R
C4 C 0.4117(2) 0.4858(2) 0.29812(16) 0.0227(4) Uani 1 1 d .
H4A H 0.5053 0.4796 0.2529 0.027 Uiso 1 1 calc R
H4B H 0.4085 0.5945 0.3325 0.027 Uiso 1 1 calc R
C5 C 0.2634(2) 0.4571(3) 0.22143(15) 0.0265(4) Uani 1 1 d .
H5A H 0.2493 0.5446 0.1643 0.032 Uiso 1 1 calc R
H5B H 0.2722 0.3541 0.1800 0.032 Uiso 1 1 calc R
N2 N 0.12700(18) 0.4517(2) 0.29127(13) 0.0237(3) Uani 1 1 d .
H2 H 0.0335 0.4791 0.2598 0.028 Uiso 1 1 calc .
Cu1 Cu 0.76386(3) 0.49215(3) 0.122705(18) 0.02089(9) Uani 1 1 d .
C6 C 0.7329(2) 0.1601(2) 0.26004(13) 0.0172(3) Uani 1 1 d .
C7 C 0.56105(19) 0.49851(18) 0.02540(14) 0.0167(3) Uani 0.50 1 d P
N7 N 0.56105(19) 0.49851(18) 0.02540(14) 0.0167(3) Uani 0.50 1 d P
N3 N 0.75077(18) 0.2683(2) 0.20002(13) 0.0227(3) Uani 1 1 d .
N4 N 0.9488(2) 0.49269(19) 0.02962(14) 0.0196(3) Uani 0.50 1 d P
C10 C 0.9488(2) 0.49269(19) 0.02962(14) 0.0196(3) Uani 0.50 1 d P

loop_
_atom_site_aniso_label
_atom_site_aniso_U_11
_atom_site_aniso_U_22
_atom_site_aniso_U_33
_atom_site_aniso_U_23
_atom_site_aniso_U_13
_atom_site_aniso_U_12
C1 0.0158(8) 0.0198(9) 0.0235(8) -0.0013(7) 0.0075(6) -0.0015(6)
C2 0.0145(7) 0.0183(8) 0.0192(7) -0.0010(6) 0.0041(6) -0.0008(6)
N1 0.0179(7) 0.0262(8) 0.0169(6) 0.0064(6) 0.0046(5) 0.0048(6)
C3 0.0149(8) 0.0276(9) 0.0232(8) 0.0045(7) 0.0036(6) 0.0049(7)
C4 0.0175(8) 0.0278(10) 0.0232(8) 0.0045(7) 0.0049(7) 0.0014(7)
C5 0.0197(9) 0.0446(12) 0.0156(8) 0.0044(8) 0.0047(7) 0.0031(8)
N2 0.0133(7) 0.0398(9) 0.0178(7) 0.0026(7) 0.0008(5) 0.0018(7)
Cu1 0.01666(13) 0.02600(14) 0.02012(13) -0.00248(9) 0.00209(8) -0.00088(9)
C6 0.0182(8) 0.0187(8) 0.0148(7) 0.0008(6) 0.0011(6) 0.0040(6)
C7 0.0164(7) 0.0182(7) 0.0157(7) 0.0009(5) 0.0029(5) -0.0009(6)
N7 0.0164(7) 0.0182(7) 0.0157(7) 0.0009(5) 0.0029(5) -0.0009(6)
N3 0.0228(8) 0.0221(8) 0.0227(7) 0.0002(6) -0.0005(6) 0.0022(6)
N4 0.0146(7) 0.0239(8) 0.0203(8) -0.0068(6) 0.0008(6) -0.0019(6)
C10 0.0146(7) 0.0239(8) 0.0203(8) -0.0068(6) 0.0008(6) -0.0019(6)

loop_
_atom_type_symbol
_atom_type_description
_atom_type_scat_dispersion_real
_atom_type_scat_dispersion_imag
_atom_type_scat_source
C C 0.0033 0.0016 'International Tables Vol C Tables 4.2.6.8 and 6.1.1.4'
H H 0.0000 0.0000 'International Tables Vol C Tables 4.2.6.8 and 6.1.1.4'
N N 0.0061 0.0033 'International Tables Vol C Tables 4.2.6.8 and 6.1.1.4'
Cu Cu 0.3201 1.2651 'International Tables Vol C Tables 4.2.6.8 and 6.1.1.4'

loop_
_geom_angle_atom_site_label_1
_geom_angle_atom_site_label_2
_geom_angle_atom_site_label_3
_geom_angle
_geom_angle_site_symmetry_1
_geom_angle_site_symmetry_3
C2 C1 C1 109.24(17) . 3_566
C2 C1 H1A 109.8 . .
C1 C1 H1A 109.8 3_566 .
C2 C1 H1B 109.8 . .
C1 C1 H1B 109.8 3_566 .
H1A C1 H1B 108.3 . .
N1 C2 N2 121.34(15) . .
N1 C2 C1 118.99(15) . .
N2 C2 C1 119.59(15) . .
C2 N1 C3 122.68(14) . .
C2 N1 H1 118.7 . .
C3 N1 H1 118.7 . .
N1 C3 C4 108.95(14) . .
N1 C3 H3A 109.9 . .
C4 C3 H3A 109.9 . .
N1 C3 H3B 109.9 . .
C4 C3 H3B 109.9 . .
H3A C3 H3B 108.3 . .
C3 C4 C5 109.10(16) . .
C3 C4 H4A 109.9 . .
C5 C4 H4A 109.9 . .
C3 C4 H4B 109.9 . .
C5 C4 H4B 109.9 . .
H4A C4 H4B 108.3 . .
N2 C5 C4 109.27(15) . .
N2 C5 H5A 109.8 . .
C4 C5 H5A 109.8 . .
N2 C5 H5B 109.8 . .
C4 C5 H5B 109.8 . .
H5A C5 H5B 108.3 . .
C2 N2 C5 122.27(15) . .
C2 N2 H2 118.9 . .
C5 N2 H2 118.9 . .
C6 Cu1 N4 114.60(7) 2_655 .
C6 Cu1 C7 110.40(7) 2_655 .
N4 Cu1 C7 111.81(7) . .
C6 Cu1 N3 109.29(6) 2_655 .
N4 Cu1 N3 108.29(6) . .
C7 Cu1 N3 101.61(6) . .
N3 C6 Cu1 169.76(16) . 2_645
N7 C7 Cu1 176.1(2) 3_665 .
C7 C7 Cu1 176.1(2) 3_665 .
C6 N3 Cu1 166.98(14) . .
C10 N4 Cu1 173.1(2) 3_765 .
N4 N4 Cu1 173.1(2) 3_765 .

loop_
_geom_bond_atom_site_label_1
_geom_bond_atom_site_label_2
_geom_bond_distance
_geom_bond_site_symmetry_2
C1 C2 1.501(2) .
C1 C1 1.543(3) 3_566
C1 H1A 0.9900 .
C1 H1B 0.9900 .
C2 N1 1.316(2) .
C2 N2 1.317(2) .
N1 C3 1.474(2) .
N1 H1 0.8800 .
C3 C4 1.507(2) .
C3 H3A 0.9900 .
C3 H3B 0.9900 .
C4 C5 1.510(3) .
C4 H4A 0.9900 .
C4 H4B 0.9900 .
C5 N2 1.470(2) .
C5 H5A 0.9900 .
C5 H5B 0.9900 .
N2 H2 0.8800 .
Cu1 C6 1.9581(17) 2_655
Cu1 N4 1.9798(17) .
Cu1 C7 1.9936(17) .
Cu1 N3 2.0764(16) .
C6 N3 1.159(2) .
C6 Cu1 1.9581(17) 2_645
C7 N7 1.156(3) 3_665
C7 C7 1.156(3) 3_665
N4 C10 1.160(3) 3_765
N4 N4 1.160(3) 3_765
